data_1576136
loop_
_publ_author_name
'Balvanz, Adam'
'Pournara, Anastasia'
'Reynolds, Robert P.'
'Meza, Patricia E.'
'Malliakas, Christos D.'
'Fletcher, Jared D.'
'Seshadri, Ram'
'Dravid, Vinayak P.'
'Kanatzidis, Mercouri G.'

_publ_section_title
;
 Tuning optical properties and local lone-pair off-centering in "hollow"
 FA<sub>1-<i>x</i></sub> {<i>en</i>} <sub><i>x</i></sub> Pb
 <sub><i>&#x3b7;</i>-<i>y</i></sub> Sn <sub><i>y</i></sub> Br<sub>3</sub>
 perovskites.
;
_journal_issue 1
_journal_name_full 'Chemical science'
_journal_page_first 526
_journal_page_last 543
_journal_paper_doi 10.1039/d5sc01841b
_journal_volume 17
_journal_year 2026
_chemical_formula_moiety 'Br3 Pb0.213 Sn0.787, 4(C0.25 N0.5)'
_chemical_formula_sum 'C Br3 N2 Pb0.21 Sn0.79'
_chemical_formula_weight 417.04
_space_group_crystal_system cubic
_space_group_IT_number 221
_space_group_name_Hall '-P 4 2 3'
_space_group_name_H-M_alt 'P m -3 m'
_atom_sites_solution_primary dual
_audit_creation_date 2024-10-29
_audit_creation_method
;
Olex2 1.5
(compiled 2023.08.24 svn.re1ec1418 for OlexSys, GUI svn.r6817)
;
_audit_update_record
;
2025-02-21 deposited with the CCDC.	2025-10-21 downloaded from the CCDC.
;
_cell_angle_alpha 90
_cell_angle_beta 90
_cell_angle_gamma 90
_cell_formula_units_Z 1
_cell_length_a 5.959(2)
_cell_length_b 5.959(2)
_cell_length_c 5.959(2)
_cell_measurement_reflns_used 3945
_cell_measurement_temperature 295
_cell_measurement_theta_max 21.56
_cell_measurement_theta_min 2.70
_cell_volume 211.60(12)
_computing_molecular_graphics 'Olex2 1.5 (Dolomanov et al., 2009)'
_computing_publication_material 'Olex2 1.5 (Dolomanov et al., 2009)'
_computing_structure_refinement 'SHELXL 2018/1 (Sheldrick, 2015)'
_computing_structure_solution 'SHELXT 2014/5 (Sheldrick, 2014)'
_diffrn_ambient_temperature 295
_diffrn_measured_fraction_theta_full 1.000
_diffrn_measured_fraction_theta_max 1.000
_diffrn_measurement_device_type 'STOE STADIVARI'
_diffrn_measurement_method 'rotation method, \w scans'
_diffrn_radiation_type AgK\a
_diffrn_radiation_wavelength 0.56083
_diffrn_reflns_av_R_equivalents 0.0166
_diffrn_reflns_av_unetI/netI 0.0087
_diffrn_reflns_Laue_measured_fraction_full 1.000
_diffrn_reflns_Laue_measured_fraction_max 1.000
_diffrn_reflns_limit_h_max 7
_diffrn_reflns_limit_h_min -3
_diffrn_reflns_limit_k_max 8
_diffrn_reflns_limit_k_min -8
_diffrn_reflns_limit_l_max 7
_diffrn_reflns_limit_l_min -8
_diffrn_reflns_number 709
_diffrn_reflns_point_group_measured_fraction_full 1.000
_diffrn_reflns_point_group_measured_fraction_max 1.000
_diffrn_reflns_theta_full 19.664
_diffrn_reflns_theta_max 22.475
_diffrn_reflns_theta_min 2.697
_diffrn_source 'Axo Ag'
_exptl_absorpt_coefficient_mu 11.044
_exptl_absorpt_correction_T_max 0.1841
_exptl_absorpt_correction_T_min 0.1285
_exptl_absorpt_correction_type empirical
_exptl_absorpt_process_details
;
STOE LANA, absorption correction by scaling of reflection intensities.
J. Koziskova, F. Hahn, J. Richter, J. Kozisek, "Comparison of different
absorption corrections on the model structure of tetrakis(\m~2~-acetato)-
diaqua-di-copper(II)", Acta Chimica Slovaca, vol. 9, no. 2, 2016, pp. 136 - 140.
;
_exptl_crystal_colour yellow
_exptl_crystal_colour_primary yellow
_exptl_crystal_density_diffrn 3.272
_exptl_crystal_description irregular
_exptl_crystal_F_000 182
_exptl_crystal_size_max 0.26565
_exptl_crystal_size_mid 0.21339
_exptl_crystal_size_min 0.17337
_refine_diff_density_max 0.781
_refine_diff_density_min -1.236
_refine_diff_density_rms 0.255
_refine_ls_extinction_method none
_refine_ls_goodness_of_fit_ref 1.306
_refine_ls_hydrogen_treatment undef
_refine_ls_matrix_type full
_refine_ls_number_parameters 9
_refine_ls_number_reflns 85
_refine_ls_number_restraints 1
_refine_ls_restrained_S_all 1.299
_refine_ls_R_factor_all 0.0479
_refine_ls_R_factor_gt 0.0463
_refine_ls_shift/su_max 0.000
_refine_ls_shift/su_mean 0.000
_refine_ls_structure_factor_coef Fsqd
_refine_ls_weighting_details 'w=1/[\s^2^(Fo^2^)+(0.0766P)^2^+0.2361P] where P=(Fo^2^+2Fc^2^)/3'
_refine_ls_weighting_scheme calc
_refine_ls_wR_factor_gt 0.1220
_refine_ls_wR_factor_ref 0.1255
_reflns_Friedel_coverage 0.000
_reflns_number_gt 83
_reflns_number_total 85
_reflns_threshold_expression 'I > 2\s(I)'
_cod_data_source_file d5sc01841b2.cif
_cod_data_source_block full_CCDC1
_cod_depositor_comments 'Adding full bibliography for 1576135--1576153.cif.'
_cod_original_cell_volume 211.6(3)
_cod_database_code 1576136
_shelx_shelxl_version_number 2018/1
_shelx_space_group_comment
;
The symmetry employed for this shelxl refinement is uniquely defined
by the following loop, which should always be used as a source of
symmetry information in preference to the above space-group names.
They are only intended as comments.
;
_shelx_estimated_absorpt_t_max 0.250
_shelx_estimated_absorpt_t_min 0.157
_olex2_refinement_description
;
1. Shared sites
{Pb, Sn}
2. Restrained distances
 C-N_$1
 1.45 with sigma of 0.02
3. Uiso/Uaniso restraints and constraints
Uanis(Pb) = Uanis(Sn)
4. Others
 Sof(Sn)=0.02083*(1-FVAR(2))
 Sof(Pb)=0.02083*FVAR(2)
 Fixed Sof: N(0.041667)
;
_olex2_submission_special_instructions 'No special instructions were received'

loop_
_space_group_symop_operation_xyz
'x, y, z'
'-x, -y, z'
'-x, y, -z'
'x, -y, -z'
'z, x, y'
'z, -x, -y'
'-z, -x, y'
'-z, x, -y'
'y, z, x'
'-y, z, -x'
'y, -z, -x'
'-y, -z, x'
'y, x, -z'
'-y, -x, -z'
'y, -x, z'
'-y, x, z'
'x, z, -y'
'-x, z, y'
'-x, -z, -y'
'x, -z, y'
'z, y, -x'
'z, -y, x'
'-z, y, x'
'-z, -y, -x'
'-x, -y, -z'
'x, y, -z'
'x, -y, z'
'-x, y, z'
'-z, -x, -y'
'-z, x, y'
'z, x, -y'
'z, -x, y'
'-y, -z, -x'
'y, -z, x'
'-y, z, x'
'y, z, -x'
'-y, -x, z'
'y, x, z'
'-y, x, -z'
'y, -x, -z'
'-x, -z, y'
'x, -z, -y'
'x, z, y'
'-x, z, -y'
'-z, -y, x'
'-z, y, -x'
'z, -y, -x'
'z, y, x'

loop_
_atom_site_label
_atom_site_type_symbol
_atom_site_fract_x
_atom_site_fract_y
_atom_site_fract_z
_atom_site_U_iso_or_equiv
_atom_site_adp_type
_atom_site_occupancy
_atom_site_site_symmetry_order
_atom_site_calc_flag
_atom_site_refinement_flags_posn
_atom_site_refinement_flags_adp
_atom_site_refinement_flags_occupancy
_atom_site_disorder_assembly
_atom_site_disorder_group
Pb Pb 0.500000 0.500000 0.500000 0.0532(9) Uani 0.21(3) 48 d S T P . .
Sn Sn 0.500000 0.500000 0.500000 0.0532(9) Uani 0.79(3) 48 d S T P . .
Br Br 0.000000 0.500000 0.500000 0.120(2) Uani 1 16 d S T P . .
C C 0.000000 0.000000 0.000000 0.20(8) Uani 1 48 d DS T P . .
N N 0.242(4) 0.000000 0.000000 0.26(11) Uani 0.3334 8 d S T P . .

loop_
_atom_site_aniso_label
_atom_site_aniso_U_11
_atom_site_aniso_U_22
_atom_site_aniso_U_33
_atom_site_aniso_U_23
_atom_site_aniso_U_13
_atom_site_aniso_U_12
Pb 0.0532(9) 0.0532(9) 0.0532(9) 0.000 0.000 0.000
Sn 0.0532(9) 0.0532(9) 0.0532(9) 0.000 0.000 0.000
Br 0.112(3) 0.125(3) 0.125(3) 0.000 0.000 0.000
C 0.20(8) 0.20(8) 0.20(8) 0.000 0.000 0.000
N 0.3(4) 0.22(13) 0.22(13) 0.000 0.000 0.000

loop_
_atom_type_symbol
_atom_type_description
_atom_type_scat_dispersion_real
_atom_type_scat_dispersion_imag
_atom_type_scat_source
Br Br 0.1872 1.6557 'International Tables Vol C Tables 4.2.6.8 and 6.1.1.4'
C C 0.0015 0.0009 'International Tables Vol C Tables 4.2.6.8 and 6.1.1.4'
N N 0.0033 0.0019 'International Tables Vol C Tables 4.2.6.8 and 6.1.1.4'
Pb Pb -1.0526 6.9588 'International Tables Vol C Tables 4.2.6.8 and 6.1.1.4'
Sn Sn -1.1303 0.9338 'International Tables Vol C Tables 4.2.6.8 and 6.1.1.4'

loop_
_geom_angle_atom_site_label_1
_geom_angle_atom_site_label_2
_geom_angle_atom_site_label_3
_geom_angle
_geom_angle_site_symmetry_1
_geom_angle_site_symmetry_3
_geom_angle_publ_flag
Br Pb Br 90.0 9_556 . ?
Br Pb Br 90.0 1_655 5_565 ?
Br Pb Br 90.0 1_655 9 ?
Br Pb Br 90.0 9_556 1_655 ?
Br Pb Br 180.0 9_556 9 ?
Br Pb Br 180.0 . 1_655 ?
Br Pb Br 90.0 5_565 9 ?
Br Pb Br 90.0 9_556 5 ?
Br Pb Br 180.0 5 5_565 ?
Br Pb Br 90.0 . 5 ?
Br Pb Br 90.0 . 9 ?
Br Pb Br 90.0 1_655 5 ?
Br Pb Br 90.0 5 9 ?
Br Pb Br 90.0 9_556 5_565 ?
Br Pb Br 90.0 . 5_565 ?
Pb Br Pb 180.0 1_455 . ?
N C N 90.0 29 4 ?
N C N 90.0 25 5 ?
N C N 180.0 25 . ?
N C N 90.0 5 4 ?
N C N 90.0 9 . ?
N C N 90.0 33 25 ?
N C N 90.0 33 4 ?
N C N 90.0 9 25 ?
N C N 90.0 33 . ?
N C N 90.0 29 25 ?
N C N 90.0 29 . ?
N C N 90.0 33 5 ?
N C N 90.0 5 . ?
N C N 90.0 9 5 ?
N C N 90.0 9 4 ?
N C N 180.0 29 5 ?
N C N 180.0 25 4 ?
N C N 180.0 33 9 ?
N C N 0.0 . 4 ?
N C N 90.0 33 29 ?
N C N 90.0 9 29 ?
N N C 0.0 4 . ?

loop_
_geom_bond_atom_site_label_1
_geom_bond_atom_site_label_2
_geom_bond_distance
_geom_bond_site_symmetry_2
_geom_bond_publ_flag
Pb Br 2.9797(12) 9_556 ?
Pb Br 2.9797(12) 5_565 ?
Pb Br 2.9797(12) 5 ?
Pb Br 2.9797(12) . ?
Pb Br 2.9796(12) 1_655 ?
Pb Br 2.9797(12) 9 ?
C N 1.44(2) 9 ?
C N 1.44(2) . ?
C N 1.44(2) 5 ?
C N 1.44(2) 29 ?
C N 1.44(2) 4 ?
C N 1.44(2) 25 ?
C N 1.44(2) 33 ?
N N 0.00(4) 4 ?

loop_
_geom_torsion_atom_site_label_1
_geom_torsion_atom_site_label_2
_geom_torsion_atom_site_label_3
_geom_torsion_atom_site_label_4
_geom_torsion
_geom_torsion_site_symmetry_1
_geom_torsion_site_symmetry_2
_geom_torsion_site_symmetry_3
_geom_torsion_site_symmetry_4
_geom_torsion_publ_flag
N C N N 0.0 33 . . 4 ?
N C N N 0.0 29 . . 4 ?
N C N N 0.0 5 . . 4 ?
N C N N 0.0 9 . . 4 ?
